data_7055554
loop_
_publ_author_name
'Zhang, Ruimin'
'Wang, Mingliang'
'Sun, Hao'
'Khan, Arshad'
'Usman, Rabia'
'Wang, Shengzhi'
'Gu, Xiantao'
'Wang, Jia'
'Xu, Chunxiang'

_publ_section_title
;
 Effect of configurational isomerism and polymorphism on chalcone
 fluorescent properties
;
_journal_issue 7
_journal_name_full 'New J. Chem.'
_journal_page_first 6441
_journal_paper_doi 10.1039/C6NJ00976J
_journal_volume 40
_journal_year 2016
_chemical_formula_moiety 'C23 H16 O'
_chemical_formula_sum 'C23 H16 O'
_chemical_formula_weight 308.36
_space_group_crystal_system monoclinic
_space_group_IT_number 15
_space_group_name_Hall '-C 2yc'
_space_group_name_H-M_alt 'C 1 2/c 1'
_symmetry_space_group_name_Hall '-C 2yc'
_symmetry_space_group_name_H-M 'C 1 2/c 1'
_atom_sites_solution_hydrogens geom
_audit_creation_method SHELXL-2014/7
_audit_update_record
;
2016-05-02 deposited with the CCDC.
2016-05-11 downloaded from the CCDC.
;
_cell_angle_alpha 90
_cell_angle_beta 98.03(3)
_cell_angle_gamma 90
_cell_formula_units_Z 8
_cell_length_a 27.135(5)
_cell_length_b 5.8300(12)
_cell_length_c 20.776(4)
_cell_measurement_reflns_used 2293
_cell_measurement_temperature 293(2)
_cell_measurement_theta_max 25.425
_cell_measurement_theta_min 1.516
_cell_volume 3254.5(11)
_computing_cell_refinement 'WinGX publication routines (Farrugia, 1998)'
_computing_data_collection 'WinGX publication routines (Farrugia, 1998)'
_computing_data_reduction 'WinGX publication routines (Farrugia, 1998)'
_computing_molecular_graphics 'Ortep-3 for Windows (Farrugia, 1997)'
_computing_publication_material 'WinGX publication routines (Farrugia, 1998)'
_computing_structure_refinement 'SHELXL-2014/7 (Sheldrick, 2014)'
_computing_structure_solution ??
_diffrn_ambient_temperature 293(2)
_diffrn_measured_fraction_theta_full 1.000
_diffrn_measured_fraction_theta_max 0.996
_diffrn_measurement_device_type 'Nonius CAD4'
_diffrn_measurement_method \w/2\q
_diffrn_radiation_type MoK\a
_diffrn_radiation_wavelength 0.71073
_diffrn_reflns_av_unetI/netI 0.0905
_diffrn_reflns_Laue_measured_fraction_full 1.000
_diffrn_reflns_Laue_measured_fraction_max 0.996
_diffrn_reflns_number 2993
_diffrn_reflns_point_group_measured_fraction_full 1.000
_diffrn_reflns_point_group_measured_fraction_max 0.996
_diffrn_reflns_theta_full 25.242
_diffrn_reflns_theta_max 25.425
_diffrn_reflns_theta_min 1.516
_exptl_absorpt_coefficient_mu 0.075
_exptl_absorpt_correction_T_max 0.993
_exptl_absorpt_correction_T_min 0.982
_exptl_absorpt_correction_type psi-scan
_exptl_absorpt_process_details 'North et al., 1968'
_exptl_crystal_colour yellow
_exptl_crystal_density_diffrn 1.259
_exptl_crystal_description rodlike
_exptl_crystal_F_000 1296
_exptl_crystal_size_max 0.300
_exptl_crystal_size_mid 0.200
_exptl_crystal_size_min 0.100
_refine_diff_density_max 0.173
_refine_diff_density_min -0.168
_refine_diff_density_rms 0.039
_refine_ls_extinction_method none
_refine_ls_goodness_of_fit_ref 1.001
_refine_ls_hydrogen_treatment constr
_refine_ls_matrix_type full
_refine_ls_number_parameters 217
_refine_ls_number_reflns 2982
_refine_ls_number_restraints 0
_refine_ls_restrained_S_all 1.001
_refine_ls_R_factor_all 0.1709
_refine_ls_R_factor_gt 0.0698
_refine_ls_shift/su_max 0.000
_refine_ls_shift/su_mean 0.000
_refine_ls_structure_factor_coef Fsqd
_refine_ls_weighting_details 'w=1/[\s^2^(Fo^2^)+(0.0330P)^2^] where P=(Fo^2^+2Fc^2^)/3'
_refine_ls_weighting_scheme calc
_refine_ls_wR_factor_gt 0.1151
_refine_ls_wR_factor_ref 0.1422
_reflns_Friedel_coverage 0.000
_reflns_number_gt 1229
_reflns_number_total 2993
_reflns_threshold_expression 'I > 2\s(I)'
_cod_data_source_file c6nj00976j2.cif
_cod_data_source_block X
_cod_depositor_comments 'Adding full bibliography for 7055550--7055554.cif.'
_cod_original_cell_volume 3254.5(12)
_cod_database_code 7055554
_shelx_shelxl_version_number 2014/7
_shelx_space_group_comment
;
The symmetry employed for this shelxl refinement is uniquely defined
by the following loop, which should always be used as a source of
symmetry information in preference to the above space-group names.
They are only intended as comments.
;
_shelx_estimated_absorpt_t_min 0.978
_shelx_estimated_absorpt_t_max 0.992

loop_
_space_group_symop_operation_xyz
'x, y, z'
'-x, y, -z+1/2'
'x+1/2, y+1/2, z'
'-x+1/2, y+1/2, -z+1/2'
'-x, -y, -z'
'x, -y, z-1/2'
'-x+1/2, -y+1/2, -z'
'x+1/2, -y+1/2, z-1/2'

loop_
_atom_site_label
_atom_site_type_symbol
_atom_site_fract_x
_atom_site_fract_y
_atom_site_fract_z
_atom_site_U_iso_or_equiv
_atom_site_adp_type
_atom_site_occupancy
_atom_site_site_symmetry_order
_atom_site_calc_flag
_atom_site_refinement_flags_posn
_atom_site_refinement_flags_adp
O O 0.11567(9) 0.3488(4) 0.02677(12) 0.0764(9) Uani 1 1 d . .
C1 C 0.04649(13) 0.3959(7) -0.08489(18) 0.0706(12) Uani 1 1 d . .
H1A H 0.0650 0.2611 -0.0808 0.085 Uiso 1 1 calc R U
C2 C 0.00730(15) 0.4188(8) -0.13476(19) 0.0837(14) Uani 1 1 d . .
H2A H -0.0002 0.2998 -0.1643 0.100 Uiso 1 1 calc R U
C3 C -0.02030(15) 0.6136(8) -0.14083(19) 0.0753(12) Uani 1 1 d . .
H3A H -0.0467 0.6276 -0.1743 0.090 Uiso 1 1 calc R U
C4 C -0.00914(15) 0.7900(7) -0.09749(19) 0.0816(13) Uani 1 1 d . .
H4A H -0.0282 0.9232 -0.1015 0.098 Uiso 1 1 calc R U
C5 C 0.03041(13) 0.7701(7) -0.04779(16) 0.0688(12) Uani 1 1 d . .
H5A H 0.0381 0.8908 -0.0189 0.083 Uiso 1 1 calc R U
C6 C 0.05820(12) 0.5734(6) -0.04115(15) 0.0460(9) Uani 1 1 d . .
C7 C 0.09977(12) 0.5410(6) 0.01279(16) 0.0496(9) Uani 1 1 d . .
C8 C 0.12123(13) 0.7439(6) 0.04855(16) 0.0625(11) Uani 1 1 d . .
H8A H 0.1128 0.8873 0.0307 0.075 Uiso 1 1 calc R U
C9 C 0.15035(13) 0.7371(6) 0.10194(17) 0.0642(11) Uani 1 1 d . .
H9A H 0.1581 0.5925 0.1193 0.077 Uiso 1 1 calc R U
C10 C 0.17336(13) 0.9360(6) 0.13971(17) 0.0532(10) Uani 1 1 d . .
C11 C 0.15150(14) 1.0221(6) 0.19263(18) 0.0568(10) Uani 1 1 d . .
C12 C 0.11051(15) 0.9115(7) 0.21502(19) 0.0725(12) Uani 1 1 d . .
H12A H 0.0976 0.7783 0.1947 0.087 Uiso 1 1 calc R U
C13 C 0.08992(16) 0.9982(10) 0.2659(2) 0.0932(16) Uani 1 1 d . .
H13A H 0.0635 0.9221 0.2806 0.112 Uiso 1 1 calc R U
C14 C 0.10845(19) 1.2030(10) 0.2967(2) 0.0896(16) Uani 1 1 d . .
H14A H 0.0935 1.2628 0.3307 0.108 Uiso 1 1 calc R U
C15 C 0.14756(17) 1.3126(8) 0.27725(19) 0.0781(13) Uani 1 1 d . .
H15A H 0.1594 1.4468 0.2982 0.094 Uiso 1 1 calc R U
C16 C 0.17104(14) 1.2257(7) 0.22516(17) 0.0576(10) Uani 1 1 d . .
C17 C 0.21225(14) 1.3326(6) 0.20589(16) 0.0606(11) Uani 1 1 d . .
H17A H 0.2246 1.4657 0.2270 0.073 Uiso 1 1 calc R U
C18 C 0.23526(14) 1.2449(6) 0.15602(17) 0.0556(10) Uani 1 1 d . .
C19 C 0.27745(16) 1.3547(7) 0.13645(19) 0.0729(12) Uani 1 1 d . .
H19A H 0.2895 1.4886 0.1573 0.087 Uiso 1 1 calc R U
C20 C 0.30038(16) 1.2682(8) 0.0881(2) 0.0824(14) Uani 1 1 d . .
H20A H 0.3280 1.3420 0.0759 0.099 Uiso 1 1 calc R U
C21 C 0.28213(16) 1.0649(8) 0.05599(19) 0.0834(14) Uani 1 1 d . .
H21A H 0.2983 1.0043 0.0232 0.100 Uiso 1 1 calc R U
C22 C 0.24177(15) 0.9586(7) 0.07241(18) 0.0706(12) Uani 1 1 d . .
H22A H 0.2304 0.8258 0.0504 0.085 Uiso 1 1 calc R U
C23 C 0.21580(14) 1.0433(6) 0.12257(16) 0.0525(9) Uani 1 1 d . .

loop_
_atom_site_aniso_label
_atom_site_aniso_U_11
_atom_site_aniso_U_22
_atom_site_aniso_U_33
_atom_site_aniso_U_23
_atom_site_aniso_U_13
_atom_site_aniso_U_12
O 0.0837(19) 0.0445(15) 0.093(2) -0.0047(16) -0.0170(15) 0.0058(15)
C1 0.062(3) 0.059(3) 0.086(3) -0.015(2) -0.006(2) 0.000(2)
C2 0.074(3) 0.083(4) 0.085(3) -0.022(3) -0.019(3) -0.009(3)
C3 0.070(3) 0.078(3) 0.072(3) 0.000(3) -0.012(2) -0.010(3)
C4 0.089(3) 0.066(3) 0.083(3) 0.002(3) -0.009(3) 0.022(3)
C5 0.071(3) 0.065(3) 0.063(3) -0.007(2) -0.013(2) 0.011(2)
C6 0.045(2) 0.046(2) 0.047(2) -0.0029(19) 0.0070(17) -0.0028(19)
C7 0.048(2) 0.043(2) 0.056(2) 0.000(2) 0.0061(18) -0.005(2)
C8 0.076(3) 0.041(2) 0.064(2) 0.006(2) -0.016(2) 0.002(2)
C9 0.076(3) 0.036(2) 0.072(3) 0.003(2) -0.017(2) 0.007(2)
C10 0.058(3) 0.045(2) 0.051(2) 0.004(2) -0.0100(19) 0.001(2)
C11 0.059(3) 0.051(2) 0.055(2) 0.008(2) -0.011(2) 0.003(2)
C12 0.063(3) 0.085(3) 0.065(3) 0.008(3) -0.005(2) -0.002(3)
C13 0.074(3) 0.122(5) 0.083(4) 0.014(3) 0.009(3) 0.006(3)
C14 0.084(4) 0.119(5) 0.066(3) 0.008(3) 0.008(3) 0.038(3)
C15 0.080(3) 0.089(4) 0.060(3) -0.005(3) -0.006(2) 0.028(3)
C16 0.063(3) 0.061(3) 0.044(2) -0.004(2) -0.011(2) 0.013(2)
C17 0.071(3) 0.050(2) 0.053(2) -0.009(2) -0.020(2) 0.005(2)
C18 0.062(3) 0.049(2) 0.049(2) -0.001(2) -0.014(2) 0.000(2)
C19 0.078(3) 0.066(3) 0.066(3) 0.002(2) -0.017(2) -0.015(3)
C20 0.075(3) 0.095(4) 0.075(3) 0.009(3) 0.003(3) -0.018(3)
C21 0.083(3) 0.091(4) 0.075(3) -0.020(3) 0.008(3) -0.010(3)
C22 0.075(3) 0.069(3) 0.065(3) -0.010(2) -0.001(2) -0.007(3)
C23 0.065(3) 0.047(2) 0.041(2) -0.0010(19) -0.0081(19) 0.007(2)

loop_
_atom_type_symbol
_atom_type_description
_atom_type_scat_dispersion_real
_atom_type_scat_dispersion_imag
_atom_type_scat_source
C C 0.0033 0.0016 'International Tables Vol C Tables 4.2.6.8 and 6.1.1.4'
H H 0.0000 0.0000 'International Tables Vol C Tables 4.2.6.8 and 6.1.1.4'
O O 0.0106 0.0060 'International Tables Vol C Tables 4.2.6.8 and 6.1.1.4'

loop_
_geom_angle_atom_site_label_1
_geom_angle_atom_site_label_2
_geom_angle_atom_site_label_3
_geom_angle
C2 C1 C6 120.1(4)
C2 C1 H1A 120.0
C6 C1 H1A 120.0
C3 C2 C1 120.5(4)
C3 C2 H2A 119.8
C1 C2 H2A 119.8
C2 C3 C4 119.9(4)
C2 C3 H3A 120.1
C4 C3 H3A 120.1
C3 C4 C5 120.2(4)
C3 C4 H4A 119.9
C5 C4 H4A 119.9
C6 C5 C4 120.2(4)
C6 C5 H5A 119.9
C4 C5 H5A 119.9
C5 C6 C1 119.2(3)
C5 C6 C7 122.1(3)
C1 C6 C7 118.7(3)
O C7 C8 121.0(3)
O C7 C6 120.1(3)
C8 C7 C6 118.9(3)
C9 C8 C7 124.8(3)
C9 C8 H8A 117.6
C7 C8 H8A 117.6
C8 C9 C10 127.0(3)
C8 C9 H9A 116.5
C10 C9 H9A 116.5
C23 C10 C11 119.3(4)
C23 C10 C9 120.9(3)
C11 C10 C9 119.8(4)
C10 C11 C12 121.8(4)
C10 C11 C16 119.6(4)
C12 C11 C16 118.5(4)
C13 C12 C11 120.8(4)
C13 C12 H12A 119.6
C11 C12 H12A 119.6
C12 C13 C14 120.4(5)
C12 C13 H13A 119.8
C14 C13 H13A 119.8
C15 C14 C13 120.6(5)
C15 C14 H14A 119.7
C13 C14 H14A 119.7
C14 C15 C16 120.9(5)
C14 C15 H15A 119.5
C16 C15 H15A 119.5
C17 C16 C15 121.6(4)
C17 C16 C11 119.8(4)
C15 C16 C11 118.6(4)
C18 C17 C16 121.2(4)
C18 C17 H17A 119.4
C16 C17 H17A 119.4
C17 C18 C19 121.0(4)
C17 C18 C23 119.6(4)
C19 C18 C23 119.3(4)
C20 C19 C18 121.2(4)
C20 C19 H19A 119.4
C18 C19 H19A 119.4
C19 C20 C21 119.7(4)
C19 C20 H20A 120.1
C21 C20 H20A 120.1
C22 C21 C20 120.7(4)
C22 C21 H21A 119.6
C20 C21 H21A 119.6
C21 C22 C23 122.0(4)
C21 C22 H22A 119.0
C23 C22 H22A 119.0
C10 C23 C22 122.7(4)
C10 C23 C18 120.4(4)
C22 C23 C18 117.0(4)

loop_
_geom_bond_atom_site_label_1
_geom_bond_atom_site_label_2
_geom_bond_distance
O C7 1.221(4)
C1 C2 1.384(4)
C1 C6 1.385(4)
C1 H1A 0.9300
C2 C3 1.357(5)
C2 H2A 0.9300
C3 C4 1.372(5)
C3 H3A 0.9300
C4 C5 1.386(4)
C4 H4A 0.9300
C5 C6 1.369(4)
C5 H5A 0.9300
C6 C7 1.487(4)
C7 C8 1.473(4)
C8 C9 1.269(4)
C8 H8A 0.9300
C9 C10 1.487(4)
C9 H9A 0.9300
C10 C23 1.400(4)
C10 C11 1.412(5)
C11 C12 1.419(5)
C11 C16 1.431(5)
C12 C13 1.360(5)
C12 H12A 0.9300
C13 C14 1.414(6)
C13 H13A 0.9300
C14 C15 1.348(5)
C14 H14A 0.9300
C15 C16 1.423(5)
C15 H15A 0.9300
C16 C17 1.387(4)
C17 C18 1.380(4)
C17 H17A 0.9300
C18 C19 1.420(5)
C18 C23 1.429(4)
C19 C20 1.351(5)
C19 H19A 0.9300
C20 C21 1.415(5)
C20 H20A 0.9300
C21 C22 1.343(5)
C21 H21A 0.9300
C22 C23 1.425(4)
C22 H22A 0.9300

loop_
_geom_torsion_atom_site_label_1
_geom_torsion_atom_site_label_2
_geom_torsion_atom_site_label_3
_geom_torsion_atom_site_label_4
_geom_torsion
C6 C1 C2 C3 -0.8(6)
C1 C2 C3 C4 0.4(7)
C2 C3 C4 C5 0.4(7)
C3 C4 C5 C6 -0.8(6)
C4 C5 C6 C1 0.4(6)
C4 C5 C6 C7 -177.7(3)
C2 C1 C6 C5 0.3(5)
C2 C1 C6 C7 178.6(3)
C5 C6 C7 O 162.2(4)
C1 C6 C7 O -16.0(5)
C5 C6 C7 C8 -18.0(5)
C1 C6 C7 C8 163.8(3)
O C7 C8 C9 -13.1(6)
C6 C7 C8 C9 167.1(4)
C7 C8 C9 C10 179.4(3)
C8 C9 C10 C23 -80.7(5)
C8 C9 C10 C11 97.7(5)
C23 C10 C11 C12 -175.7(3)
C9 C10 C11 C12 5.9(5)
C23 C10 C11 C16 4.0(5)
C9 C10 C11 C16 -174.4(3)
C10 C11 C12 C13 -179.7(4)
C16 C11 C12 C13 0.6(5)
C11 C12 C13 C14 1.2(6)
C12 C13 C14 C15 -1.7(7)
C13 C14 C15 C16 0.3(6)
C14 C15 C16 C17 -178.0(4)
C14 C15 C16 C11 1.5(5)
C10 C11 C16 C17 -2.1(5)
C12 C11 C16 C17 177.6(3)
C10 C11 C16 C15 178.4(3)
C12 C11 C16 C15 -1.9(5)
C15 C16 C17 C18 178.9(3)
C11 C16 C17 C18 -0.6(5)
C16 C17 C18 C19 -180.0(3)
C16 C17 C18 C23 1.4(5)
C17 C18 C19 C20 179.3(4)
C23 C18 C19 C20 -2.0(5)
C18 C19 C20 C21 0.2(6)
C19 C20 C21 C22 1.0(6)
C20 C21 C22 C23 -0.4(6)
C11 C10 C23 C22 176.1(3)
C9 C10 C23 C22 -5.5(5)
C11 C10 C23 C18 -3.3(5)
C9 C10 C23 C18 175.1(3)
C21 C22 C23 C10 179.2(4)
C21 C22 C23 C18 -1.4(5)
C17 C18 C23 C10 0.6(5)
C19 C18 C23 C10 -178.1(3)
C17 C18 C23 C22 -178.8(3)
C19 C18 C23 C22 2.5(5)
